data_4029583
loop_
_publ_author_name
'Shibahara, Masahiko'
'Watanabe, Motonori'
'Iwanaga, Tetsuo'
'Matsumoto, Taisuke'
'Ideta, Keiko'
'Shinmyozu, Teruo'

_publ_section_title
;
 Synthesis, structure, and transannular pi-pi interaction of three- and
 four-layered [3.3]paracyclophanes.
;
_journal_issue 12
_journal_name_full 'The Journal of organic chemistry'
_journal_page_first 4433
_journal_page_last 4442
_journal_paper_doi 10.1021/jo8003309
_journal_volume 73
_journal_year 2008
_chemical_formula_moiety 'C18 H16 O2 '
_chemical_formula_sum 'C18 H16 O2'
_chemical_formula_weight 264.32
_space_group_IT_number 14
_symmetry_cell_setting monoclinic
_symmetry_Int_Tables_number 14
_symmetry_space_group_name_Hall '-P 2ybc'
_symmetry_space_group_name_H-M 'P 1 21/c 1'
_cell_angle_alpha 90.0000
_cell_angle_beta 105.270(11)
_cell_angle_gamma 90.0000
_cell_formula_units_Z 2
_cell_length_a 6.1422(10)
_cell_length_b 12.7937(19)
_cell_length_c 8.6322(14)
_cell_measurement_reflns_used 8118
_cell_measurement_temperature 123.1
_cell_measurement_theta_max 68.2
_cell_measurement_theta_min 3.5
_cell_volume 654.38(18)
_computing_cell_refinement PROCESS-AUTO
_computing_data_collection PROCESS-AUTO
_computing_data_reduction CrystalStructure
_computing_publication_material 'CrystalStructure 3.8'
_computing_structure_refinement SHELXL
_computing_structure_solution SIR97
_diffrn_detector_area_resol_mean 5.00
_diffrn_measured_fraction_theta_full 0.984
_diffrn_measured_fraction_theta_max 0.984
_diffrn_measurement_device_type 'Rigaku RAXIS-RAPID'
_diffrn_measurement_method \w
_diffrn_radiation_type 'Cu K\a'
_diffrn_radiation_wavelength 1.54187
_diffrn_reflns_av_R_equivalents 0.027
_diffrn_reflns_limit_h_max 7
_diffrn_reflns_limit_h_min -7
_diffrn_reflns_limit_k_max 15
_diffrn_reflns_limit_k_min -15
_diffrn_reflns_limit_l_max 10
_diffrn_reflns_limit_l_min -10
_diffrn_reflns_number 8224
_diffrn_reflns_theta_full 68.24
_diffrn_reflns_theta_max 68.24
_exptl_absorpt_coefficient_mu 0.685
_exptl_absorpt_correction_T_max 0.934
_exptl_absorpt_correction_T_min 0.706
_exptl_absorpt_correction_type multi-scan
_exptl_absorpt_process_details
;
    Higashi, T. (1995). Program for Absorption Correction.
    Rigaku Corporation, Tokyo, Japan.
;
_exptl_crystal_colour colorless
_exptl_crystal_density_diffrn 1.341
_exptl_crystal_density_method 'not measured'
_exptl_crystal_description prism
_exptl_crystal_F_000 280.00
_exptl_crystal_size_max 0.35
_exptl_crystal_size_mid 0.28
_exptl_crystal_size_min 0.10
_refine_diff_density_max 0.21
_refine_diff_density_min -0.16
_refine_ls_extinction_coef 0.0083(15)
_refine_ls_extinction_method SHELXL
_refine_ls_goodness_of_fit_ref 1.075
_refine_ls_hydrogen_treatment refall
_refine_ls_number_parameters 93
_refine_ls_number_reflns 1177
_refine_ls_R_factor_gt 0.0367
_refine_ls_shift/su_max 0.0010
_refine_ls_structure_factor_coef Fsqd
_refine_ls_weighting_details 'w = 1/[\s^2^(Fo^2^)+(0.0457P)^2^+0.2724P] where P=(Fo^2^+2Fc^2^)/3'
_refine_ls_weighting_scheme calc
_refine_ls_wR_factor_ref 0.0957
_reflns_number_gt 1128
_reflns_number_total 1177
_reflns_threshold_expression F^2^>2.0\s(F^2^)
_cod_data_source_file jo8003309-file003.cif
_cod_data_source_block '_sh0705b'
_cod_original_formula_sum 'C18 H16 O2 '
_cod_database_code 4029583

loop_
_symmetry_equiv_pos_site_id
_symmetry_equiv_pos_as_xyz
1 +X,+Y,+Z
2 -X,1/2+Y,1/2-Z
3 -X,-Y,-Z
4 +X,1/2-Y,1/2+Z

loop_
_atom_site_label
_atom_site_type_symbol
_atom_site_fract_x
_atom_site_fract_y
_atom_site_fract_z
_atom_site_U_iso_or_equiv
_atom_site_adp_type
_atom_site_occupancy
_atom_site_symmetry_multiplicity
_atom_site_calc_flag
_atom_site_refinement_flags
O(1) O -0.00778(16) 0.86291(8) 0.64107(12) 0.0319(3) Uani 1.00 1 d .
C(1) C 0.3030(2) 0.78773(10) 0.83435(14) 0.0246(3) Uani 1.00 1 d .
C(2) C 0.1956(2) 0.86122(9) 0.69563(14) 0.0206(3) Uani 1.00 1 d .
C(3) C 0.3443(2) 0.93383(10) 0.62701(15) 0.0237(3) Uani 1.00 1 d .
C(4) C 0.4420(2) 1.02094(9) 0.74474(14) 0.0190(3) Uani 1.00 1 d .
C(5) C 0.3005(2) 1.09289(10) 0.79164(15) 0.0217(3) Uani 1.00 1 d .
C(6) C 0.3836(2) 1.15840(9) 0.92244(15) 0.0211(3) Uani 1.00 1 d .
C(7) C 0.6104(2) 1.15485(9) 1.00731(14) 0.0196(3) Uani 1.00 1 d .
C(8) C 0.7555(2) 1.09196(9) 0.94800(14) 0.0203(3) Uani 1.00 1 d .
C(9) C 0.6719(2) 1.02532(9) 0.81904(14) 0.0193(3) Uani 1.00 1 d .
H(1) H 0.1900 0.7352 0.8458 0.030 Uiso 1.00 1 c R
H(2) H 0.4299 0.7501 0.8087 0.030 Uiso 1.00 1 c R
H(3) H 0.4689 0.8931 0.6034 0.028 Uiso 1.00 1 c R
H(4) H 0.2539 0.9646 0.5251 0.028 Uiso 1.00 1 c R
H(5) H 0.1461 1.0971 0.7337 0.026 Uiso 1.00 1 c R
H(6) H 0.2848 1.2060 0.9542 0.025 Uiso 1.00 1 c R
H(7) H 0.9134 1.0947 0.9964 0.024 Uiso 1.00 1 c R
H(8) H 0.7730 0.9823 0.7812 0.023 Uiso 1.00 1 c R

loop_
_atom_site_aniso_label
_atom_site_aniso_U_11
_atom_site_aniso_U_22
_atom_site_aniso_U_33
_atom_site_aniso_U_12
_atom_site_aniso_U_13
_atom_site_aniso_U_23
O(1) 0.0248(5) 0.0329(5) 0.0346(5) -0.0033(4) 0.0019(4) -0.0039(4)
C(1) 0.0348(7) 0.0184(6) 0.0207(6) -0.0005(5) 0.0074(5) -0.0016(4)
C(2) 0.0253(6) 0.0188(6) 0.0165(6) -0.0013(4) 0.0036(5) -0.0074(4)
C(3) 0.0300(7) 0.0244(6) 0.0163(6) -0.0028(5) 0.0054(5) -0.0014(5)
C(4) 0.0250(6) 0.0183(6) 0.0141(5) -0.0019(4) 0.0061(4) 0.0032(4)
C(5) 0.0185(6) 0.0231(6) 0.0230(6) -0.0001(4) 0.0044(5) 0.0030(4)
C(6) 0.0241(6) 0.0177(5) 0.0242(6) 0.0023(4) 0.0112(5) 0.0022(4)
C(7) 0.0275(6) 0.0149(5) 0.0168(6) -0.0002(4) 0.0066(5) 0.0028(4)
C(8) 0.0195(6) 0.0216(6) 0.0184(6) 0.0017(4) 0.0023(4) 0.0029(4)
C(9) 0.0238(6) 0.0188(6) 0.0166(6) 0.0039(4) 0.0075(5) 0.0025(4)

loop_
_atom_type_symbol
_atom_type_description
_atom_type_scat_dispersion_real
_atom_type_scat_dispersion_imag
_atom_type_scat_source
C C 0.018 0.009
;
International Tables for Crystallography
(1992, Vol. C, Tables 4.2.6.8 and 6.1.1.4)
;
H H 0.000 0.000
;
International Tables for Crystallography
(1992, Vol. C, Table 6.1.1.4)
;
O O 0.049 0.032
;
International Tables for Crystallography
(1992, Vol. C, Tables 4.2.6.8 and 6.1.1.4)
;

loop_
_geom_angle_atom_site_label_1
_geom_angle_atom_site_label_2
_geom_angle_atom_site_label_3
_geom_angle
_geom_angle_publ_flag
_geom_angle_site_symmetry_1
_geom_angle_site_symmetry_3
C(2) C(1) C(7) 112.58(10) yes . 3_677
O(1) C(2) C(1) 120.19(12) yes . .
O(1) C(2) C(3) 119.89(10) yes . .
C(1) C(2) C(3) 119.92(10) yes . .
C(2) C(3) C(4) 110.94(11) yes . .
C(3) C(4) C(5) 120.70(10) yes . .
C(3) C(4) C(9) 120.78(11) yes . .
C(5) C(4) C(9) 118.28(10) yes . .
C(4) C(5) C(6) 120.60(10) yes . .
C(5) C(6) C(7) 120.63(12) yes . .
C(1) C(7) C(6) 121.46(12) yes 3_677 .
C(1) C(7) C(8) 120.21(10) yes 3_677 .
C(6) C(7) C(8) 118.22(10) yes . .
C(7) C(8) C(9) 120.76(11) yes . .
C(4) C(9) C(8) 120.72(12) yes . .
C(2) C(1) H(1) 109.1 no . .
C(2) C(1) H(2) 109.1 no . .
C(7) C(1) H(1) 109.1 no 3_677 .
C(7) C(1) H(2) 109.1 no 3_677 .
H(1) C(1) H(2) 107.8 no . .
C(2) C(3) H(3) 109.5 no . .
C(2) C(3) H(4) 109.5 no . .
C(4) C(3) H(3) 109.5 no . .
C(4) C(3) H(4) 109.5 no . .
H(3) C(3) H(4) 108.0 no . .
C(4) C(5) H(5) 119.7 no . .
C(6) C(5) H(5) 119.7 no . .
C(5) C(6) H(6) 119.7 no . .
C(7) C(6) H(6) 119.7 no . .
C(7) C(8) H(7) 119.6 no . .
C(9) C(8) H(7) 119.6 no . .
C(4) C(9) H(8) 119.6 no . .
C(8) C(9) H(8) 119.6 no . .

loop_
_geom_bond_atom_site_label_1
_geom_bond_atom_site_label_2
_geom_bond_distance
_geom_bond_publ_flag
_geom_bond_site_symmetry_2
O(1) C(2) 1.2134(15) yes .
C(1) C(2) 1.5288(16) yes .
C(1) C(7) 1.5192(16) yes 3_677
C(2) C(3) 1.5278(19) yes .
C(3) C(4) 1.5210(16) yes .
C(4) C(5) 1.3971(18) yes .
C(4) C(9) 1.3899(16) yes .
C(5) C(6) 1.3908(16) yes .
C(6) C(7) 1.3934(17) yes .
C(7) C(8) 1.3944(19) yes .
C(8) C(9) 1.3888(15) yes .
C(1) H(1) 0.990 no .
C(1) H(2) 0.990 no .
C(3) H(3) 0.990 no .
C(3) H(4) 0.990 no .
C(5) H(5) 0.950 no .
C(6) H(6) 0.950 no .
C(8) H(7) 0.950 no .
C(9) H(8) 0.950 no .

loop_
_geom_contact_atom_site_label_1
_geom_contact_atom_site_label_2
_geom_contact_distance
_geom_contact_site_symmetry_2
O(1) C(6) 3.4363(15) 2_546
O(1) C(9) 3.4843(17) 1_455
C(1) C(7) 3.5634(18) 2_646
C(1) C(8) 3.4469(17) 2_646
C(2) C(7) 3.5440(17) 2_646
C(6) O(1) 3.4363(15) 2_556
C(7) C(1) 3.5634(18) 2_656
C(7) C(2) 3.5440(17) 2_656
C(8) C(1) 3.4469(17) 2_656
C(9) O(1) 3.4843(17) 1_655
O(1) H(1) 3.343 4_564
O(1) H(3) 3.168 1_455
O(1) H(4) 2.841 3_576
O(1) H(5) 3.162 3_576
O(1) H(6) 2.620 2_546
O(1) H(8) 2.543 1_455
C(1) H(3) 3.246 4_565
C(2) H(1) 3.253 4_564
C(2) H(6) 3.509 2_546
C(2) H(8) 3.270 1_455
C(3) H(1) 3.202 4_564
C(3) H(3) 3.373 3_676
C(3) H(4) 3.348 3_676
C(3) H(8) 3.571 3_676
C(4) H(2) 3.101 2_656
C(4) H(3) 3.378 3_676
C(4) H(4) 3.353 3_676
C(5) H(1) 3.452 2_556
C(5) H(2) 2.879 2_656
C(5) H(7) 3.315 1_455
C(5) H(8) 3.515 1_455
C(6) H(2) 2.806 2_656
C(6) H(3) 3.161 2_656
C(6) H(7) 3.222 1_455
C(7) H(2) 2.938 2_656
C(7) H(3) 3.193 2_656
C(8) H(1) 3.217 2_656
C(8) H(2) 2.995 2_656
C(8) H(5) 3.394 1_655
C(8) H(6) 3.551 1_655
C(8) H(7) 3.091 3_777
C(8) H(8) 3.345 3_777
C(9) H(1) 3.254 2_656
C(9) H(2) 3.084 2_656
C(9) H(4) 3.124 3_676
C(9) H(5) 3.317 1_655
C(9) H(7) 3.041 3_777
H(1) O(1) 3.343 4_565
H(1) C(2) 3.253 4_565
H(1) C(3) 3.202 4_565
H(1) C(5) 3.452 2_546
H(1) C(8) 3.217 2_646
H(1) C(9) 3.254 2_646
H(1) H(3) 2.927 4_565
H(1) H(4) 2.959 4_565
H(1) H(5) 2.666 2_546
H(1) H(6) 3.373 2_546
H(1) H(7) 3.372 2_646
H(1) H(8) 3.443 2_646
H(2) C(4) 3.101 2_646
H(2) C(5) 2.879 2_646
H(2) C(6) 2.806 2_646
H(2) C(7) 2.938 2_646
H(2) C(8) 2.995 2_646
H(2) C(9) 3.084 2_646
H(2) H(3) 3.093 4_565
H(2) H(5) 3.353 2_646
H(2) H(6) 3.261 2_646
H(2) H(7) 3.522 2_646
H(3) O(1) 3.168 1_655
H(3) C(1) 3.246 4_564
H(3) C(3) 3.373 3_676
H(3) C(4) 3.378 3_676
H(3) C(6) 3.161 2_646
H(3) C(7) 3.193 2_646
H(3) H(1) 2.927 4_564
H(3) H(2) 3.093 4_564
H(3) H(3) 3.343 3_676
H(3) H(4) 2.906 3_676
H(3) H(6) 2.943 2_646
H(4) O(1) 2.841 3_576
H(4) C(3) 3.348 3_676
H(4) C(4) 3.353 3_676
H(4) C(9) 3.124 3_676
H(4) H(1) 2.959 4_564
H(4) H(3) 2.906 3_676
H(4) H(4) 3.166 3_576
H(4) H(4) 3.293 3_676
H(4) H(5) 2.959 3_576
H(4) H(8) 2.692 3_676
H(5) O(1) 3.162 3_576
H(5) C(8) 3.394 1_455
H(5) C(9) 3.317 1_455
H(5) H(1) 2.666 2_556
H(5) H(2) 3.353 2_656
H(5) H(4) 2.959 3_576
H(5) H(7) 2.982 1_455
H(5) H(8) 2.842 1_455
H(6) O(1) 2.620 2_556
H(6) C(2) 3.509 2_556
H(6) C(8) 3.551 1_455
H(6) H(1) 3.373 2_556
H(6) H(2) 3.261 2_656
H(6) H(3) 2.943 2_656
H(6) H(7) 2.793 1_455
H(7) C(5) 3.315 1_655
H(7) C(6) 3.222 1_655
H(7) C(8) 3.091 3_777
H(7) C(9) 3.041 3_777
H(7) H(1) 3.372 2_656
H(7) H(2) 3.522 2_656
H(7) H(5) 2.982 1_655
H(7) H(6) 2.793 1_655
H(7) H(7) 2.641 3_777
H(7) H(8) 2.534 3_777
H(8) O(1) 2.543 1_655
H(8) C(2) 3.270 1_655
H(8) C(3) 3.571 3_676
H(8) C(5) 3.515 1_655
H(8) C(8) 3.345 3_777
H(8) H(1) 3.443 2_656
H(8) H(4) 2.692 3_676
H(8) H(5) 2.842 1_655
H(8) H(7) 2.534 3_777

loop_
_geom_torsion_atom_site_label_1
_geom_torsion_atom_site_label_2
_geom_torsion_atom_site_label_3
_geom_torsion_atom_site_label_4
_geom_torsion
_geom_torsion_site_symmetry_1
_geom_torsion_site_symmetry_3
_geom_torsion_site_symmetry_4
C(2) C(1) C(7) C(6) -120.27(13) . 3_677 3_677
C(2) C(1) C(7) C(8) 55.99(16) . 3_677 3_677
C(7) C(1) C(2) O(1) -106.62(14) 3_677 . .
C(7) C(1) C(2) C(3) 72.54(15) 3_677 . .
O(1) C(2) C(3) C(4) 108.18(12) . . .
C(1) C(2) C(3) C(4) -70.98(14) . . .
C(2) C(3) C(4) C(5) -62.13(14) . . .
C(2) C(3) C(4) C(9) 112.08(13) . . .
C(3) C(4) C(5) C(6) 166.59(12) . . .
C(3) C(4) C(9) C(8) -167.64(11) . . .
C(5) C(4) C(9) C(8) 6.71(18) . . .
C(9) C(4) C(5) C(6) -7.76(19) . . .
C(4) C(5) C(6) C(7) 1.2(2) . . .
C(5) C(6) C(7) C(1) -169.90(12) . . 3_677
C(5) C(6) C(7) C(8) 6.43(18) . . .
C(1) C(7) C(8) C(9) 168.87(11) 3_677 . .
C(6) C(7) C(8) C(9) -7.51(18) . . .
C(7) C(8) C(9) C(4) 0.93(18) . . .
